data_4086309
loop_
_publ_author_name
'Mukhopadhyay, Sujay'
'Gupta, Rakesh Kumar'
'Paitandi, Rajendra Prasad'
'Rana, Nishant Kumar'
'Sharma, Gunjan'
'Koch, Biplob'
'Rana, Love Karan'
'Hundal, Maninder Singh'
'Pandey, Daya Shankar'

_publ_section_title
;
 Synthesis, Structure, DNA/Protein Binding, and Anticancer Activity of
 Some Half-Sandwich Cyclometalated Rh(III) and Ir(III) Complexes
;
_journal_issue 18
_journal_name_full Organometallics
_journal_page_first 4491
_journal_paper_doi 10.1021/acs.organomet.5b00475
_journal_volume 34
_journal_year 2015
_chemical_formula_moiety 'C28 H32 Cl N2 Rh'
_chemical_formula_sum 'C28 H32 Cl N2 Rh'
_chemical_formula_weight 534.92
_chemical_name_systematic
; 
 ? 
;
_space_group_IT_number 2
_symmetry_cell_setting triclinic
_symmetry_space_group_name_Hall '-P 1'
_symmetry_space_group_name_H-M 'P -1'
_atom_sites_solution_hydrogens geom
_atom_sites_solution_primary direct
_atom_sites_solution_secondary difmap
_audit_creation_method SHELXL-97
_cell_angle_alpha 100.1230(10)
_cell_angle_beta 99.7180(11)
_cell_angle_gamma 98.5780(10)
_cell_formula_units_Z 2
_cell_length_a 8.3652(2)
_cell_length_b 11.7625(3)
_cell_length_c 13.7771(4)
_cell_measurement_reflns_used 9919
_cell_measurement_temperature 296(2)
_cell_measurement_theta_max 26.34
_cell_measurement_theta_min 2.67
_cell_volume 1292.82(6)
_computing_cell_refinement 'Bruker SAINT'
_computing_data_collection 'Bruker APEX2'
_computing_data_reduction 'Bruker SAINT'
_computing_molecular_graphics 'Bruker SHELXTL'
_computing_publication_material 'Bruker SHELXTL'
_computing_structure_refinement 'SHELXL-97 (Sheldrick, 2008)'
_computing_structure_solution 'Sir-92 (Altomare et al., 1993)'
_diffrn_ambient_temperature 296(2)
_diffrn_measured_fraction_theta_full 0.982
_diffrn_measured_fraction_theta_max 0.982
_diffrn_measurement_device_type 'Bruker APEX-II CCD'
_diffrn_measurement_method '\f and \w scans'
_diffrn_radiation_monochromator graphite
_diffrn_radiation_source 'fine-focus sealed tube'
_diffrn_radiation_type MoK\a
_diffrn_radiation_wavelength 0.71073
_diffrn_reflns_av_R_equivalents 0.0319
_diffrn_reflns_av_sigmaI/netI 0.0215
_diffrn_reflns_limit_h_max 10
_diffrn_reflns_limit_h_min -9
_diffrn_reflns_limit_k_max 12
_diffrn_reflns_limit_k_min -14
_diffrn_reflns_limit_l_max 17
_diffrn_reflns_limit_l_min -17
_diffrn_reflns_number 39128
_diffrn_reflns_theta_full 26.56
_diffrn_reflns_theta_max 26.56
_diffrn_reflns_theta_min 1.53
_exptl_absorpt_coefficient_mu 0.781
_exptl_absorpt_correction_T_max 0.7454
_exptl_absorpt_correction_T_min 0.6801
_exptl_absorpt_correction_type multi-scan
_exptl_absorpt_process_details 'SADABS-2008/1 - Bruker AXS area detector scaling and absorption correction'
_exptl_crystal_colour brown
_exptl_crystal_density_diffrn 1.374
_exptl_crystal_density_method 'not measured'
_exptl_crystal_description Prism
_exptl_crystal_F_000 552
_exptl_crystal_size_max 0.13
_exptl_crystal_size_mid 0.11
_exptl_crystal_size_min 0.08
_refine_diff_density_max 0.452
_refine_diff_density_min -0.339
_refine_diff_density_rms 0.061
_refine_ls_extinction_method none
_refine_ls_goodness_of_fit_ref 1.014
_refine_ls_hydrogen_treatment none
_refine_ls_matrix_type full
_refine_ls_number_parameters 297
_refine_ls_number_reflns 5411
_refine_ls_number_restraints 0
_refine_ls_restrained_S_all 1.014
_refine_ls_R_factor_all 0.0359
_refine_ls_R_factor_gt 0.0306
_refine_ls_shift/su_max 0.000
_refine_ls_shift/su_mean 0.000
_refine_ls_structure_factor_coef Fsqd
_refine_ls_weighting_details 'calc w=1/[\s^2^(Fo^2^)+(0.0380P)^2^+1.2193P] where P=(Fo^2^+2Fc^2^)/3'
_refine_ls_weighting_scheme calc
_refine_ls_wR_factor_gt 0.0746
_refine_ls_wR_factor_ref 0.0795
_reflns_number_gt 4815
_reflns_number_total 5411
_reflns_threshold_expression >2sigma(I)
_cod_data_source_file om5b00475_si_002.cif
_cod_data_source_block 3
_cod_depositor_comments
;
The following automatic conversions were performed:

'_symmetry_cell_setting' value 'Triclinic' changed to 'triclinic'
according to
/usr/data/users/saulius/crontab/automatic-downloads/current/ACS/lib/dictionaries/cif_core.dic
dictionary named 'cif_core.dic' version 2.4.2 from 2011-04-26.

'_exptl_absorpt_correction_type' value 'Multi-scan' changed to
'multi-scan' according to
/usr/data/users/saulius/crontab/automatic-downloads/current/ACS/lib/dictionaries/cif_core.dic
dictionary named 'cif_core.dic' version 2.4.2 from 2011-04-26.

Automatic conversion script
Id: cif_fix_values 3271 2015-04-21 07:52:19Z andrius 
;
_cod_database_code 4086309

loop_
_symmetry_equiv_pos_as_xyz
'x, y, z'
'-x, -y, -z'

loop_
_atom_site_label
_atom_site_type_symbol
_atom_site_fract_x
_atom_site_fract_y
_atom_site_fract_z
_atom_site_U_iso_or_equiv
_atom_site_adp_type
_atom_site_occupancy
_atom_site_symmetry_multiplicity
_atom_site_calc_flag
_atom_site_refinement_flags
C1 C 0.3119(3) 0.0386(2) 0.2924(2) 0.0439(6) Uani 1 1 d .
C2 C 0.3650(4) 0.0005(3) 0.2041(2) 0.0573(8) Uani 1 1 d .
H2 H 0.3658 0.0470 0.1561 0.069 Uiso 1 1 calc R
C3 C 0.4171(5) -0.1071(3) 0.1870(3) 0.0703(10) Uani 1 1 d .
C4 C 0.4755(7) -0.1405(5) 0.0942(4) 0.1078(17) Uani 1 1 d .
C5 C 0.4198(5) -0.1781(3) 0.2566(3) 0.0736(11) Uani 1 1 d .
H5 H 0.4530 -0.2503 0.2432 0.088 Uiso 1 1 calc R
C6 C 0.3729(4) -0.1412(3) 0.3463(3) 0.0633(9) Uani 1 1 d .
H8 H 0.3763 -0.1874 0.3946 0.076 Uiso 1 1 calc R
C7 C 0.3201(3) -0.0333(2) 0.3639(2) 0.0472(6) Uani 1 1 d .
C8 C 0.2846(3) 0.0182(3) 0.4588(2) 0.0472(6) Uani 1 1 d .
H9 H 0.2896 -0.0207 0.5122 0.057 Uiso 1 1 calc R
C9 C 0.2183(3) 0.1834(2) 0.55928(19) 0.0414(6) Uani 1 1 d .
C10 C 0.1244(4) 0.1295(3) 0.6171(2) 0.0539(7) Uani 1 1 d .
H10 H 0.0770 0.0503 0.5964 0.065 Uiso 1 1 calc R
C11 C 0.1008(4) 0.1938(3) 0.7065(2) 0.0596(8) Uani 1 1 d .
H11 H 0.0369 0.1562 0.7448 0.072 Uiso 1 1 calc R
C12 C 0.1686(4) 0.3112(3) 0.7405(2) 0.0491(7) Uani 1 1 d .
C13 C 0.1422(4) 0.3834(3) 0.8390(2) 0.0625(9) Uani 1 1 d .
C14 C 0.0456(12) 0.4718(8) 0.8150(4) 0.235(6) Uani 1 1 d .
H14A H -0.0129 0.4924 0.8678 0.352 Uiso 1 1 calc R
H14B H -0.0318 0.4408 0.7527 0.352 Uiso 1 1 calc R
H14C H 0.1180 0.5404 0.8088 0.352 Uiso 1 1 calc R
C15 C 0.3070(6) 0.4377(5) 0.9068(3) 0.1076(17) Uani 1 1 d .
H15A H 0.3654 0.4941 0.8766 0.161 Uiso 1 1 calc R
H15B H 0.3704 0.3774 0.9162 0.161 Uiso 1 1 calc R
H15C H 0.2902 0.4760 0.9708 0.161 Uiso 1 1 calc R
C16 C 0.0548(8) 0.3054(6) 0.8986(4) 0.133(2) Uani 1 1 d .
H16A H 0.0409 0.3527 0.9598 0.200 Uiso 1 1 calc R
H16B H 0.1199 0.2479 0.9145 0.200 Uiso 1 1 calc R
H16C H -0.0513 0.2663 0.8593 0.200 Uiso 1 1 calc R
C17 C 0.2634(4) 0.3640(3) 0.6805(2) 0.0509(7) Uani 1 1 d .
H17 H 0.3118 0.4431 0.7013 0.061 Uiso 1 1 calc R
C18 C 0.2870(4) 0.3013(3) 0.5907(2) 0.0457(6) Uani 1 1 d .
H18 H 0.3492 0.3386 0.5515 0.055 Uiso 1 1 calc R
C19 C 0.0543(3) 0.3092(2) 0.3475(2) 0.0436(6) Uani 1 1 d .
C20 C -0.0025(3) 0.2033(2) 0.2707(2) 0.0428(6) Uani 1 1 d .
C21 C 0.0974(4) 0.2073(2) 0.19701(19) 0.0445(6) Uani 1 1 d .
C22 C 0.2241(4) 0.3081(3) 0.2322(2) 0.0477(6) Uani 1 1 d .
C23 C 0.1925(4) 0.3730(2) 0.3252(2) 0.0464(6) Uani 1 1 d .
C24 C 0.2932(5) 0.4877(3) 0.3840(3) 0.0692(10) Uani 1 1 d .
H24A H 0.2794 0.5477 0.3458 0.104 Uiso 1 1 calc R
H24B H 0.4074 0.4810 0.3975 0.104 Uiso 1 1 calc R
H24C H 0.2574 0.5081 0.4464 0.104 Uiso 1 1 calc R
C25 C 0.3573(5) 0.3504(4) 0.1803(3) 0.0762(11) Uani 1 1 d .
H25A H 0.3652 0.2886 0.1266 0.114 Uiso 1 1 calc R
H25B H 0.4605 0.3728 0.2276 0.114 Uiso 1 1 calc R
H25C H 0.3318 0.4169 0.1534 0.114 Uiso 1 1 calc R
C26 C 0.0638(5) 0.1225(3) 0.0979(2) 0.0663(9) Uani 1 1 d .
H26A H -0.0274 0.1394 0.0538 0.099 Uiso 1 1 calc R
H26B H 0.0373 0.0438 0.1081 0.099 Uiso 1 1 calc R
H26C H 0.1598 0.1301 0.0684 0.099 Uiso 1 1 calc R
C27 C -0.1617(4) 0.1196(3) 0.2582(3) 0.0650(9) Uani 1 1 d .
H27A H -0.2491 0.1474 0.2199 0.098 Uiso 1 1 calc R
H27B H -0.1856 0.1145 0.3232 0.098 Uiso 1 1 calc R
H27C H -0.1523 0.0434 0.2236 0.098 Uiso 1 1 calc R
C28 C -0.0302(4) 0.3426(3) 0.4332(3) 0.0640(9) Uani 1 1 d .
H28A H 0.0441 0.4013 0.4850 0.096 Uiso 1 1 calc R
H28B H -0.0627 0.2746 0.4598 0.096 Uiso 1 1 calc R
H28C H -0.1262 0.3735 0.4096 0.096 Uiso 1 1 calc R
N1 N 0.2453(3) 0.12165(19) 0.46618(16) 0.0396(5) Uani 1 1 d .
N2 N 0.5200(9) -0.1656(6) 0.0224(4) 0.177(3) Uani 1 1 d .
Cl1 Cl 0.53673(8) 0.26480(8) 0.40330(6) 0.0590(2) Uani 1 1 d .
Rh1 Rh 0.24835(2) 0.195111(16) 0.338716(14) 0.03431(8) Uani 1 1 d .

loop_
_atom_site_aniso_label
_atom_site_aniso_U_11
_atom_site_aniso_U_22
_atom_site_aniso_U_33
_atom_site_aniso_U_23
_atom_site_aniso_U_13
_atom_site_aniso_U_12
C1 0.0392(14) 0.0476(15) 0.0403(14) -0.0027(12) 0.0033(11) 0.0125(12)
C2 0.0619(19) 0.0632(19) 0.0485(17) 0.0006(14) 0.0135(14) 0.0271(16)
C3 0.076(2) 0.073(2) 0.061(2) -0.0076(18) 0.0110(18) 0.039(2)
C4 0.147(5) 0.112(4) 0.083(3) -0.001(3) 0.044(3) 0.080(4)
C5 0.080(2) 0.061(2) 0.075(2) -0.0101(18) 0.0034(19) 0.0389(19)
C6 0.066(2) 0.0547(18) 0.064(2) 0.0053(15) -0.0049(16) 0.0231(16)
C7 0.0440(15) 0.0466(15) 0.0462(15) 0.0010(12) 0.0017(12) 0.0117(12)
C8 0.0477(15) 0.0477(16) 0.0438(15) 0.0090(12) 0.0046(12) 0.0073(12)
C9 0.0396(13) 0.0514(15) 0.0309(12) 0.0064(11) 0.0051(10) 0.0059(11)
C10 0.0592(18) 0.0564(17) 0.0427(16) 0.0089(13) 0.0139(14) -0.0024(14)
C11 0.0614(19) 0.077(2) 0.0414(16) 0.0150(15) 0.0203(14) 0.0010(16)
C12 0.0458(15) 0.0705(19) 0.0317(13) 0.0082(13) 0.0077(11) 0.0154(14)
C13 0.069(2) 0.086(2) 0.0362(15) 0.0058(15) 0.0149(14) 0.0271(18)
C14 0.393(13) 0.326(11) 0.073(3) 0.042(5) 0.066(6) 0.316(11)
C15 0.114(4) 0.134(4) 0.053(2) -0.023(3) 0.019(2) -0.001(3)
C16 0.149(5) 0.166(5) 0.068(3) -0.019(3) 0.066(3) -0.025(4)
C17 0.0559(17) 0.0533(17) 0.0390(15) 0.0001(12) 0.0103(13) 0.0063(13)
C18 0.0499(15) 0.0496(15) 0.0377(14) 0.0067(12) 0.0156(12) 0.0039(12)
C19 0.0400(14) 0.0431(14) 0.0458(15) 0.0021(11) 0.0051(11) 0.0139(11)
C20 0.0373(13) 0.0401(14) 0.0464(15) 0.0045(11) -0.0005(11) 0.0084(11)
C21 0.0534(16) 0.0436(14) 0.0327(13) 0.0035(11) -0.0002(12) 0.0117(12)
C22 0.0556(17) 0.0461(15) 0.0400(14) 0.0106(12) 0.0090(13) 0.0031(13)
C23 0.0518(16) 0.0347(13) 0.0460(15) 0.0017(11) 0.0014(12) 0.0045(12)
C24 0.079(2) 0.0413(16) 0.072(2) -0.0009(15) -0.0032(19) -0.0030(16)
C25 0.088(3) 0.082(3) 0.063(2) 0.0263(19) 0.031(2) -0.001(2)
C26 0.085(2) 0.069(2) 0.0348(15) -0.0072(14) -0.0031(15) 0.0174(18)
C27 0.0438(17) 0.0584(19) 0.086(3) 0.0105(17) 0.0044(16) 0.0009(14)
C28 0.0480(17) 0.080(2) 0.063(2) -0.0041(17) 0.0150(15) 0.0271(16)
N1 0.0372(11) 0.0438(12) 0.0342(11) 0.0030(9) 0.0056(9) 0.0034(9)
N2 0.282(8) 0.183(5) 0.116(4) 0.016(4) 0.105(5) 0.147(6)
Cl1 0.0333(3) 0.0783(5) 0.0568(4) -0.0031(4) 0.0099(3) 0.0020(3)
Rh1 0.03233(11) 0.03821(12) 0.03022(11) 0.00019(8) 0.00777(8) 0.00611(8)

loop_
_atom_type_symbol
_atom_type_description
_atom_type_scat_dispersion_real
_atom_type_scat_dispersion_imag
_atom_type_scat_source
C C 0.0033 0.0016 'International Tables Vol C Tables 4.2.6.8 and 6.1.1.4'
H H 0.0000 0.0000 'International Tables Vol C Tables 4.2.6.8 and 6.1.1.4'
N N 0.0061 0.0033 'International Tables Vol C Tables 4.2.6.8 and 6.1.1.4'
Cl Cl 0.1484 0.1585 'International Tables Vol C Tables 4.2.6.8 and 6.1.1.4'
Rh Rh -1.1178 0.9187 'International Tables Vol C Tables 4.2.6.8 and 6.1.1.4'

loop_
_geom_angle_atom_site_label_1
_geom_angle_atom_site_label_2
_geom_angle_atom_site_label_3
_geom_angle
C2 C1 C7 117.2(3)
C2 C1 Rh1 127.6(2)
C7 C1 Rh1 114.86(19)
C1 C2 C3 120.4(3)
C1 C2 H2 119.8
C3 C2 H2 119.8
C5 C3 C2 121.6(3)
C5 C3 C4 120.7(3)
C2 C3 C4 117.7(4)
N2 C4 C3 179.6(6)
C6 C5 C3 119.4(3)
C6 C5 H5 120.3
C3 C5 H5 120.3
C5 C6 C7 119.3(3)
C5 C6 H8 120.4
C7 C6 H8 120.4
C6 C7 C1 122.1(3)
C6 C7 C8 123.3(3)
C1 C7 C8 114.4(2)
N1 C8 C7 116.7(3)
N1 C8 H9 121.7
C7 C8 H9 121.7
C10 C9 C18 119.5(3)
C10 C9 N1 122.1(3)
C18 C9 N1 118.5(2)
C9 C10 C11 119.8(3)
C9 C10 H10 120.1
C11 C10 H10 120.1
C12 C11 C10 122.3(3)
C12 C11 H11 118.9
C10 C11 H11 118.9
C11 C12 C17 116.9(3)
C11 C12 C13 122.7(3)
C17 C12 C13 120.4(3)
C14 C13 C15 112.0(5)
C14 C13 C16 110.2(5)
C15 C13 C16 104.7(4)
C14 C13 C12 108.9(3)
C15 C13 C12 109.6(3)
C16 C13 C12 111.4(3)
C13 C14 H14A 109.5
C13 C14 H14B 109.5
H14A C14 H14B 109.5
C13 C14 H14C 109.5
H14A C14 H14C 109.5
H14B C14 H14C 109.5
C13 C15 H15A 109.5
C13 C15 H15B 109.5
H15A C15 H15B 109.5
C13 C15 H15C 109.5
H15A C15 H15C 109.5
H15B C15 H15C 109.5
C13 C16 H16A 109.5
C13 C16 H16B 109.5
H16A C16 H16B 109.5
C13 C16 H16C 109.5
H16A C16 H16C 109.5
H16B C16 H16C 109.5
C18 C17 C12 121.5(3)
C18 C17 H17 119.3
C12 C17 H17 119.3
C9 C18 C17 120.1(3)
C9 C18 H18 119.9
C17 C18 H18 119.9
C23 C19 C20 108.5(2)
C23 C19 C28 127.6(3)
C20 C19 C28 123.8(3)
C23 C19 Rh1 71.33(16)
C20 C19 Rh1 67.71(14)
C28 C19 Rh1 128.4(2)
C21 C20 C19 107.9(2)
C21 C20 C27 125.3(3)
C19 C20 C27 125.3(3)
C21 C20 Rh1 71.15(15)
C19 C20 Rh1 74.32(15)
C27 C20 Rh1 131.1(2)
C22 C21 C20 107.7(2)
C22 C21 C26 127.6(3)
C20 C21 C26 124.5(3)
C22 C21 Rh1 69.82(15)
C20 C21 Rh1 70.69(15)
C26 C21 Rh1 127.9(2)
C21 C22 C23 107.8(2)
C21 C22 C25 127.6(3)
C23 C22 C25 124.3(3)
C21 C22 Rh1 71.92(16)
C23 C22 Rh1 74.07(16)
C25 C22 Rh1 124.7(2)
C19 C23 C22 107.8(2)
C19 C23 C24 127.4(3)
C22 C23 C24 124.8(3)
C19 C23 Rh1 72.68(16)
C22 C23 Rh1 67.22(15)
C24 C23 Rh1 125.5(2)
C23 C24 H24A 109.5
C23 C24 H24B 109.5
H24A C24 H24B 109.5
C23 C24 H24C 109.5
H24A C24 H24C 109.5
H24B C24 H24C 109.5
C22 C25 H25A 109.5
C22 C25 H25B 109.5
H25A C25 H25B 109.5
C22 C25 H25C 109.5
H25A C25 H25C 109.5
H25B C25 H25C 109.5
C21 C26 H26A 109.5
C21 C26 H26B 109.5
H26A C26 H26B 109.5
C21 C26 H26C 109.5
H26A C26 H26C 109.5
H26B C26 H26C 109.5
C20 C27 H27A 109.5
C20 C27 H27B 109.5
H27A C27 H27B 109.5
C20 C27 H27C 109.5
H27A C27 H27C 109.5
H27B C27 H27C 109.5
C19 C28 H28A 109.5
C19 C28 H28B 109.5
H28A C28 H28B 109.5
C19 C28 H28C 109.5
H28A C28 H28C 109.5
H28B C28 H28C 109.5
C8 N1 C9 120.9(2)
C8 N1 Rh1 115.39(18)
C9 N1 Rh1 123.43(17)
C1 Rh1 N1 78.66(10)
C1 Rh1 C22 117.35(11)
N1 Rh1 C22 163.87(10)
C1 Rh1 C20 113.02(10)
N1 Rh1 C20 109.29(10)
C22 Rh1 C20 64.11(11)
C1 Rh1 C21 98.15(10)
N1 Rh1 C21 143.39(10)
C22 Rh1 C21 38.26(11)
C20 Rh1 C21 38.15(11)
C1 Rh1 C23 156.01(11)
N1 Rh1 C23 125.32(10)
C22 Rh1 C23 38.71(11)
C20 Rh1 C23 62.81(10)
C21 Rh1 C23 63.44(10)
C1 Rh1 C19 150.22(10)
N1 Rh1 C19 102.51(10)
C22 Rh1 C19 62.88(11)
C20 Rh1 C19 37.98(10)
C21 Rh1 C19 62.94(10)
C23 Rh1 C19 35.99(11)
C1 Rh1 Cl1 85.68(8)
N1 Rh1 Cl1 86.81(6)
C22 Rh1 Cl1 95.89(8)
C20 Rh1 Cl1 156.97(8)
C21 Rh1 Cl1 129.61(8)
C23 Rh1 Cl1 94.58(8)
C19 Rh1 Cl1 124.06(7)

loop_
_geom_bond_atom_site_label_1
_geom_bond_atom_site_label_2
_geom_bond_distance
C1 C2 1.388(4)
C1 C7 1.406(4)
C1 Rh1 2.018(3)
C2 C3 1.394(4)
C2 H2 0.9300
C3 C5 1.378(6)
C3 C4 1.455(5)
C4 N2 1.121(6)
C5 C6 1.376(5)
C5 H5 0.9300
C6 C7 1.400(4)
C6 H8 0.9300
C7 C8 1.439(4)
C8 N1 1.299(4)
C8 H9 0.9300
C9 C10 1.376(4)
C9 C18 1.381(4)
C9 N1 1.430(3)
C10 C11 1.388(4)
C10 H10 0.9300
C11 C12 1.378(5)
C11 H11 0.9300
C12 C17 1.398(4)
C12 C13 1.537(4)
C13 C14 1.457(6)
C13 C15 1.509(6)
C13 C16 1.523(6)
C14 H14A 0.9600
C14 H14B 0.9600
C14 H14C 0.9600
C15 H15A 0.9600
C15 H15B 0.9600
C15 H15C 0.9600
C16 H16A 0.9600
C16 H16B 0.9600
C16 H16C 0.9600
C17 C18 1.385(4)
C17 H17 0.9300
C18 H18 0.9300
C19 C23 1.392(4)
C19 C20 1.445(4)
C19 C28 1.500(4)
C19 Rh1 2.260(3)
C20 C21 1.422(4)
C20 C27 1.498(4)
C20 Rh1 2.172(3)
C21 C22 1.419(4)
C21 C26 1.498(4)
C21 Rh1 2.178(3)
C22 C23 1.459(4)
C22 C25 1.492(4)
C22 Rh1 2.151(3)
C23 C24 1.493(4)
C23 Rh1 2.243(3)
C24 H24A 0.9600
C24 H24B 0.9600
C24 H24C 0.9600
C25 H25A 0.9600
C25 H25B 0.9600
C25 H25C 0.9600
C26 H26A 0.9600
C26 H26B 0.9600
C26 H26C 0.9600
C27 H27A 0.9600
C27 H27B 0.9600
C27 H27C 0.9600
C28 H28A 0.9600
C28 H28B 0.9600
C28 H28C 0.9600
N1 Rh1 2.091(2)
Cl1 Rh1 2.3900(7)

loop_
_geom_torsion_atom_site_label_1
_geom_torsion_atom_site_label_2
_geom_torsion_atom_site_label_3
_geom_torsion_atom_site_label_4
_geom_torsion
C7 C1 C2 C3 2.6(5)
Rh1 C1 C2 C3 174.8(3)
C1 C2 C3 C5 -0.8(6)
C1 C2 C3 C4 -178.4(4)
C2 C3 C5 C6 -1.2(6)
C4 C3 C5 C6 176.2(4)
C3 C5 C6 C7 1.3(5)
C5 C6 C7 C1 0.6(5)
C5 C6 C7 C8 -173.5(3)
C2 C1 C7 C6 -2.5(4)
Rh1 C1 C7 C6 -175.7(2)
C2 C1 C7 C8 172.1(3)
Rh1 C1 C7 C8 -1.1(3)
C6 C7 C8 N1 176.4(3)
C1 C7 C8 N1 1.9(4)
C18 C9 C10 C11 -0.4(5)
N1 C9 C10 C11 -179.4(3)
C9 C10 C11 C12 -0.1(5)
C10 C11 C12 C17 0.1(5)
C10 C11 C12 C13 179.6(3)
C11 C12 C13 C14 -113.7(6)
C17 C12 C13 C14 65.8(6)
C11 C12 C13 C15 123.5(4)
C17 C12 C13 C15 -57.1(4)
C11 C12 C13 C16 8.0(5)
C17 C12 C13 C16 -172.5(4)
C11 C12 C17 C18 0.4(4)
C13 C12 C17 C18 -179.0(3)
C10 C9 C18 C17 1.0(4)
N1 C9 C18 C17 180.0(3)
C12 C17 C18 C9 -1.0(5)
C23 C19 C20 C21 -3.8(3)
C28 C19 C20 C21 174.1(3)
Rh1 C19 C20 C21 -63.67(18)
C23 C19 C20 C27 -170.5(3)
C28 C19 C20 C27 7.4(5)
Rh1 C19 C20 C27 129.6(3)
C23 C19 C20 Rh1 59.9(2)
C28 C19 C20 Rh1 -122.2(3)
C19 C20 C21 C22 5.5(3)
C27 C20 C21 C22 172.2(3)
Rh1 C20 C21 C22 -60.28(19)
C19 C20 C21 C26 -170.9(3)
C27 C20 C21 C26 -4.3(5)
Rh1 C20 C21 C26 123.3(3)
C19 C20 C21 Rh1 65.75(18)
C27 C20 C21 Rh1 -127.6(3)
C20 C21 C22 C23 -5.1(3)
C26 C21 C22 C23 171.2(3)
Rh1 C21 C22 C23 -65.9(2)
C20 C21 C22 C25 -178.9(3)
C26 C21 C22 C25 -2.7(5)
Rh1 C21 C22 C25 120.2(4)
C20 C21 C22 Rh1 60.83(19)
C26 C21 C22 Rh1 -122.9(3)
C20 C19 C23 C22 0.6(3)
C28 C19 C23 C22 -177.1(3)
Rh1 C19 C23 C22 58.28(19)
C20 C19 C23 C24 -179.5(3)
C28 C19 C23 C24 2.7(5)
Rh1 C19 C23 C24 -121.8(3)
C20 C19 C23 Rh1 -57.65(18)
C28 C19 C23 Rh1 124.6(3)
C21 C22 C23 C19 2.8(3)
C25 C22 C23 C19 176.9(3)
Rh1 C22 C23 C19 -61.7(2)
C21 C22 C23 C24 -177.1(3)
C25 C22 C23 C24 -3.0(5)
Rh1 C22 C23 C24 118.4(3)
C21 C22 C23 Rh1 64.49(19)
C25 C22 C23 Rh1 -121.4(3)
C7 C8 N1 C9 -175.9(2)
C7 C8 N1 Rh1 -1.7(3)
C10 C9 N1 C8 -45.6(4)
C18 C9 N1 C8 135.4(3)
C10 C9 N1 Rh1 140.7(2)
C18 C9 N1 Rh1 -38.3(3)
C2 C1 Rh1 N1 -172.1(3)
C7 C1 Rh1 N1 0.2(2)
C2 C1 Rh1 C22 9.9(3)
C7 C1 Rh1 C22 -177.81(19)
C2 C1 Rh1 C20 81.5(3)
C7 C1 Rh1 C20 -106.1(2)
C2 C1 Rh1 C21 44.9(3)
C7 C1 Rh1 C21 -142.8(2)
C2 C1 Rh1 C23 7.0(4)
C7 C1 Rh1 C23 179.3(2)
C2 C1 Rh1 C19 92.4(3)
C7 C1 Rh1 C19 -95.2(3)
C2 C1 Rh1 Cl1 -84.5(3)
C7 C1 Rh1 Cl1 87.8(2)
C8 N1 Rh1 C1 0.8(2)
C9 N1 Rh1 C1 174.9(2)
C8 N1 Rh1 C22 174.4(3)
C9 N1 Rh1 C22 -11.5(4)
C8 N1 Rh1 C20 111.5(2)
C9 N1 Rh1 C20 -74.5(2)
C8 N1 Rh1 C21 89.3(2)
C9 N1 Rh1 C21 -96.7(2)
C8 N1 Rh1 C23 -178.73(19)
C9 N1 Rh1 C23 -4.7(2)
C8 N1 Rh1 C19 150.4(2)
C9 N1 Rh1 C19 -35.5(2)
C8 N1 Rh1 Cl1 -85.38(19)
C9 N1 Rh1 Cl1 88.67(19)
C21 C22 Rh1 C1 66.5(2)
C23 C22 Rh1 C1 -178.15(16)
C25 C22 Rh1 C1 -57.1(3)
C21 C22 Rh1 N1 -106.4(3)
C23 C22 Rh1 N1 8.9(4)
C25 C22 Rh1 N1 130.0(4)
C21 C22 Rh1 C20 -37.24(16)
C23 C22 Rh1 C20 78.07(17)
C25 C22 Rh1 C20 -160.9(3)
C23 C22 Rh1 C21 115.3(2)
C25 C22 Rh1 C21 -123.7(3)
C21 C22 Rh1 C23 -115.3(2)
C25 C22 Rh1 C23 121.0(3)
C21 C22 Rh1 C19 -79.85(18)
C23 C22 Rh1 C19 35.45(16)
C25 C22 Rh1 C19 156.5(3)
C21 C22 Rh1 Cl1 154.71(15)
C23 C22 Rh1 Cl1 -89.98(16)
C25 C22 Rh1 Cl1 31.0(3)
C21 C20 Rh1 C1 -73.06(18)
C19 C20 Rh1 C1 171.23(16)
C27 C20 Rh1 C1 47.8(3)
C21 C20 Rh1 N1 -158.62(15)
C19 C20 Rh1 N1 85.68(17)
C27 C20 Rh1 N1 -37.8(3)
C21 C20 Rh1 C22 37.34(16)
C19 C20 Rh1 C22 -78.36(17)
C27 C20 Rh1 C22 158.2(3)
C19 C20 Rh1 C21 -115.7(2)
C27 C20 Rh1 C21 120.8(3)
C21 C20 Rh1 C23 80.80(17)
C19 C20 Rh1 C23 -34.90(16)
C27 C20 Rh1 C23 -158.4(3)
C21 C20 Rh1 C19 115.7(2)
C27 C20 Rh1 C19 -123.5(4)
C21 C20 Rh1 Cl1 69.1(3)
C19 C20 Rh1 Cl1 -46.6(3)
C27 C20 Rh1 Cl1 -170.1(2)
C22 C21 Rh1 C1 -124.60(18)
C20 C21 Rh1 C1 117.19(17)
C26 C21 Rh1 C1 -2.1(3)
C22 C21 Rh1 N1 153.46(17)
C20 C21 Rh1 N1 35.2(2)
C26 C21 Rh1 N1 -84.0(3)
C20 C21 Rh1 C22 -118.2(2)
C26 C21 Rh1 C22 122.5(4)
C22 C21 Rh1 C20 118.2(2)
C26 C21 Rh1 C20 -119.3(4)
C22 C21 Rh1 C23 39.20(17)
C20 C21 Rh1 C23 -79.01(17)
C26 C21 Rh1 C23 161.7(3)
C22 C21 Rh1 C19 79.70(18)
C20 C21 Rh1 C19 -38.51(15)
C26 C21 Rh1 C19 -157.8(3)
C22 C21 Rh1 Cl1 -33.5(2)
C20 C21 Rh1 Cl1 -151.68(13)
C26 C21 Rh1 Cl1 89.1(3)
C19 C23 Rh1 C1 122.6(3)
C22 C23 Rh1 C1 4.1(3)
C24 C23 Rh1 C1 -113.4(3)
C19 C23 Rh1 N1 -58.42(19)
C22 C23 Rh1 N1 -176.96(15)
C24 C23 Rh1 N1 65.6(3)
C19 C23 Rh1 C22 118.5(2)
C24 C23 Rh1 C22 -117.5(4)
C19 C23 Rh1 C20 36.81(16)
C22 C23 Rh1 C20 -81.73(18)
C24 C23 Rh1 C20 160.8(3)
C19 C23 Rh1 C21 79.79(18)
C22 C23 Rh1 C21 -38.75(17)
C24 C23 Rh1 C21 -156.2(3)
C22 C23 Rh1 C19 -118.5(2)
C24 C23 Rh1 C19 124.0(4)
C19 C23 Rh1 Cl1 -147.75(15)
C22 C23 Rh1 Cl1 93.70(16)
C24 C23 Rh1 Cl1 -23.8(3)
C23 C19 Rh1 C1 -136.4(2)
C20 C19 Rh1 C1 -16.4(3)
C28 C19 Rh1 C1 99.9(3)
C23 C19 Rh1 N1 134.60(16)
C20 C19 Rh1 N1 -105.40(16)
C28 C19 Rh1 N1 10.9(3)
C23 C19 Rh1 C22 -38.11(16)
C20 C19 Rh1 C22 81.89(18)
C28 C19 Rh1 C22 -161.8(3)
C23 C19 Rh1 C20 -120.0(2)
C28 C19 Rh1 C20 116.3(3)
C23 C19 Rh1 C21 -81.31(18)
C20 C19 Rh1 C21 38.69(16)
C28 C19 Rh1 C21 155.0(3)
C20 C19 Rh1 C23 120.0(2)
C28 C19 Rh1 C23 -123.7(3)
C23 C19 Rh1 Cl1 39.94(19)
C20 C19 Rh1 Cl1 159.94(14)
C28 C19 Rh1 Cl1 -83.8(3)
